data_7011162
loop_
_publ_author_name
'Long, Nicholas J.'
'Parker, David G.'
'Speyer, Paul R.'
'White, Andrew J. P.'
'Williams, David J.'

_publ_section_title
;
 Synthesis, characterisation and polymerisation of
 vinylbenzene-substituted triazacyclododecanes and their transition
 metal complexes
;
_journal_issue 10
_journal_name_full 'Journal of the Chemical Society, Dalton Transactions'
_journal_page_first 2142
_journal_paper_doi 10.1039/b108235n
_journal_year 2002
_chemical_formula_sum 'C38.75 H61.5 Cl9.5 N6 Ni2 O'
_chemical_formula_weight 1081.63
_chemical_name_systematic
; 
? 
;
_space_group_IT_number 15
_symmetry_cell_setting monoclinic
_symmetry_space_group_name_Hall '-C 2yc'
_symmetry_space_group_name_H-M 'C 1 2/c 1'
_atom_sites_solution_hydrogens geom
_atom_sites_solution_primary direct
_atom_sites_solution_secondary difmap
_audit_creation_method SHELXL
_cell_angle_alpha 90.00
_cell_angle_beta 92.750(6)
_cell_angle_gamma 90.00
_cell_formula_units_Z 16
_cell_length_a 18.8284(13)
_cell_length_b 28.2797(14)
_cell_length_c 38.356(3)
_cell_measurement_reflns_used 36
_cell_measurement_temperature 173(2)
_cell_measurement_theta_max 22.51
_cell_measurement_theta_min 10.69
_cell_volume 20400(2)
_computing_cell_refinement 'Siemens XSCANS'
_computing_data_collection 'Siemens XSCANS'
_computing_data_reduction 'Siemens SHELXTL'
_computing_molecular_graphics 'Siemens SHELXTL'
_computing_publication_material 'Siemens SHELXTL'
_computing_structure_refinement 'SHELXL-93 (Sheldrick, 1993)'
_computing_structure_solution 'SHELXS-86 (Sheldrick, 1990)'
_diffrn_ambient_temperature 173(2)
_diffrn_measurement_device 'Siemens P4'
_diffrn_measurement_method '\w scans'
_diffrn_radiation_monochromator graphite
_diffrn_radiation_source 'fine-focus sealed tube'
_diffrn_radiation_type CuK\a
_diffrn_radiation_wavelength 1.54178
_diffrn_reflns_av_R_equivalents 0.0854
_diffrn_reflns_av_sigmaI/netI 0.0779
_diffrn_reflns_limit_h_max 0
_diffrn_reflns_limit_h_min -21
_diffrn_reflns_limit_k_max 31
_diffrn_reflns_limit_k_min 0
_diffrn_reflns_limit_l_max 43
_diffrn_reflns_limit_l_min -43
_diffrn_reflns_number 15672
_diffrn_reflns_theta_max 60.01
_diffrn_reflns_theta_min 2.31
_diffrn_standards_interval_count 97
_diffrn_standards_number 3
_exptl_absorpt_coefficient_mu 5.778
_exptl_absorpt_correction_T_max 0.2163
_exptl_absorpt_correction_T_min 0.0936
_exptl_absorpt_correction_type Ellipsoidal
_exptl_crystal_colour Green
_exptl_crystal_density_diffrn 1.409
_exptl_crystal_description prisms
_exptl_crystal_F_000 8984
_exptl_crystal_size_max 0.40
_exptl_crystal_size_mid 0.27
_exptl_crystal_size_min 0.20
_refine_diff_density_max 0.799
_refine_diff_density_min -0.891
_refine_diff_density_rms 0.116
_refine_ls_extinction_coef 0.000015(7)
_refine_ls_extinction_expression Fc^*^=kFc[1+0.001xFc^2^\l^3^/sin(2\q)]^-1/4^
_refine_ls_extinction_method SHELXL
_refine_ls_goodness_of_fit_all 1.045
_refine_ls_goodness_of_fit_obs 1.107
_refine_ls_matrix_type full
_refine_ls_number_parameters 1102
_refine_ls_number_reflns 13792
_refine_ls_number_restraints 58
_refine_ls_restrained_S_all 1.108
_refine_ls_restrained_S_obs 1.110
_refine_ls_R_factor_all 0.1265
_refine_ls_R_factor_obs 0.0875
_refine_ls_shift/esd_max -0.060
_refine_ls_shift/esd_mean 0.001
_refine_ls_structure_factor_coef Fsqd
_refine_ls_weighting_details 'w=1/[\s^2^(Fo^2^)+(0.1413P)^2^+84.1615P] where P=(Fo^2^+2Fc^2^)/3'
_refine_ls_weighting_scheme calc
_refine_ls_wR_factor_all 0.2692
_refine_ls_wR_factor_obs 0.2239
_reflns_number_observed 10581
_reflns_number_total 15145
_reflns_observed_criterion >2sigma(I)
_cod_data_source_file b108235n.txt
_cod_data_source_block NL9801
_cod_depositor_comments
;
The following automatic conversions were performed:
'_symmetry_cell_setting' value 'Monoclinic' changed to 'monoclinic'
according to '/home/saulius/struct/CIF-dictionaries/cif_core.dic'
dictionary named 'cif_core.dic' version 2.4.1 from 2010-06-29.

Automatic conversion script
Id: cif_fix_enum 1527 2010-12-29 10:47:43Z saulius 

The following automatic conversions were performed:

'_refine_ls_weighting_scheme' value 'calc
w=1/[\s^2^(Fo^2^)+(0.1413P)^2^+84.1615P] where P=(Fo^2^+2Fc^2^)/3'
was changed to 'calc'. New tag '_refine_ls_weighting_details' was
created. The value of the new tag was set to
'w=1/[\s^2^(Fo^2^)+(0.1413P)^2^+84.1615P] where P=(Fo^2^+2Fc^2^)/3'.

Automatic conversion script
Id: cif_fix_values 3143 2015-03-26 13:38:13Z robertas 
;
_cod_original_cell_volume 20399.6(24)
_cod_original_sg_symbol_H-M C2/c
_cod_original_formula_sum 'C38.75 H61.50 Cl9.50 N6 Ni2 O'
_cod_database_code 7011162

loop_
_symmetry_equiv_pos_as_xyz
'x, y, z'
'-x, y, -z+1/2'
'x+1/2, y+1/2, z'
'-x+1/2, y+1/2, -z+1/2'
'-x, -y, -z'
'x, -y, z-1/2'
'-x+1/2, -y+1/2, -z'
'x+1/2, -y+1/2, z-1/2'

loop_
_atom_site_aniso_label
_atom_site_aniso_U_11
_atom_site_aniso_U_22
_atom_site_aniso_U_33
_atom_site_aniso_U_23
_atom_site_aniso_U_13
_atom_site_aniso_U_12
Ni1 0.0326(6) 0.0435(7) 0.0354(6) -0.0019(5) 0.0099(5) -0.0001(5)
Ni2 0.0351(6) 0.0408(6) 0.0348(6) -0.0036(5) 0.0062(5) 0.0006(5)
O1 0.036(3) 0.045(3) 0.043(3) -0.003(2) 0.007(2) 0.003(2)
Cl1 0.0360(8) 0.0434(9) 0.0360(8) -0.0026(7) 0.0103(6) -0.0038(7)
Cl2 0.0397(9) 0.0511(10) 0.0414(9) -0.0021(7) 0.0085(7) 0.0094(8)
Cl3 0.0414(10) 0.0736(14) 0.0715(13) -0.0014(11) 0.0075(9) -0.0196(10)
Cl4 0.0416(10) 0.0565(11) 0.0678(12) -0.0029(9) 0.0089(9) 0.0113(9)
N1 0.039(3) 0.043(3) 0.034(3) -0.002(2) 0.013(2) 0.003(3)
C2 0.051(4) 0.050(4) 0.033(4) 0.003(3) 0.014(3) -0.004(3)
C3 0.039(4) 0.053(4) 0.035(4) 0.001(3) 0.006(3) -0.003(3)
C4 0.035(4) 0.054(4) 0.039(4) 0.003(3) 0.002(3) -0.004(3)
N5 0.042(3) 0.045(3) 0.043(3) 0.001(3) 0.009(3) -0.001(3)
C6 0.052(5) 0.055(5) 0.053(5) 0.013(4) 0.004(4) -0.003(4)
C7 0.056(5) 0.055(5) 0.055(5) 0.012(4) 0.009(4) -0.011(4)
C8 0.053(5) 0.059(5) 0.052(5) 0.003(4) 0.015(4) -0.012(4)
N9 0.041(3) 0.054(4) 0.053(4) -0.001(3) 0.018(3) -0.003(3)
C10 0.039(4) 0.066(5) 0.049(4) -0.002(4) 0.016(3) -0.004(4)
C11 0.042(4) 0.074(6) 0.056(5) -0.011(4) 0.029(4) -0.001(4)
C12 0.050(4) 0.053(5) 0.045(4) -0.011(3) 0.016(3) 0.005(4)
C13 0.046(4) 0.048(4) 0.040(4) -0.001(3) 0.017(3) 0.005(3)
C14 0.053(4) 0.042(4) 0.039(4) -0.005(3) 0.015(3) 0.000(3)
C15 0.055(5) 0.048(5) 0.058(5) 0.003(4) 0.017(4) 0.000(4)
C16 0.058(5) 0.043(4) 0.062(5) 0.001(4) 0.026(4) 0.006(4)
C17 0.070(6) 0.038(4) 0.052(5) 0.002(3) 0.029(4) -0.003(4)
C18 0.075(6) 0.050(5) 0.054(5) 0.003(4) 0.009(4) -0.012(4)
C19 0.056(5) 0.039(4) 0.058(5) 0.001(4) 0.008(4) 0.005(4)
C20 0.085(7) 0.052(5) 0.077(7) -0.010(5) 0.032(6) -0.008(5)
C21 0.119(12) 0.075(8) 0.144(14) -0.041(9) 0.007(10) -0.025(8)
N22 0.046(3) 0.043(3) 0.034(3) -0.004(3) 0.008(3) 0.003(3)
C23 0.048(4) 0.050(4) 0.038(4) -0.004(3) 0.011(3) 0.006(4)
C24 0.051(5) 0.050(4) 0.041(4) 0.004(3) 0.013(3) 0.006(4)
C25 0.044(4) 0.056(5) 0.038(4) 0.003(3) 0.011(3) 0.006(4)
N26 0.044(3) 0.039(3) 0.042(3) -0.006(3) 0.011(3) 0.000(3)
C27 0.057(5) 0.044(4) 0.053(5) -0.015(4) 0.013(4) -0.002(4)
C28 0.070(6) 0.045(4) 0.055(5) -0.011(4) 0.002(4) -0.004(4)
C29 0.057(5) 0.060(5) 0.049(5) -0.003(4) 0.000(4) -0.013(4)
N30 0.042(3) 0.049(4) 0.042(3) -0.006(3) 0.001(3) -0.008(3)
C31 0.034(4) 0.082(6) 0.053(5) 0.006(4) -0.002(3) -0.002(4)
C32 0.045(4) 0.060(5) 0.058(5) 0.001(4) -0.006(4) 0.004(4)
C33 0.052(5) 0.053(5) 0.050(4) 0.000(4) 0.005(4) 0.010(4)
C34 0.048(4) 0.046(4) 0.041(4) -0.002(3) 0.008(3) 0.002(3)
C35 0.050(4) 0.047(4) 0.040(4) -0.004(3) 0.008(3) 0.005(4)
C36 0.064(5) 0.039(4) 0.054(5) -0.003(3) 0.020(4) 0.008(4)
C37 0.060(5) 0.057(5) 0.050(5) -0.003(4) 0.013(4) 0.009(4)
C38 0.049(4) 0.049(4) 0.053(5) 0.000(4) 0.010(4) 0.001(4)
C39 0.059(5) 0.053(5) 0.060(5) 0.006(4) 0.023(4) 0.000(4)
C40 0.056(5) 0.048(5) 0.061(5) 0.004(4) 0.018(4) 0.002(4)
C41 0.056(5) 0.046(5) 0.072(6) 0.007(4) 0.016(4) 0.001(4)
C42 0.084(8) 0.064(7) 0.127(11) 0.033(7) 0.048(8) 0.019(6)
Ni1' 0.0319(6) 0.0370(6) 0.0441(7) 0.0013(5) 0.0072(5) -0.0007(5)
Ni2' 0.0303(6) 0.0393(6) 0.0408(6) 0.0002(5) 0.0085(5) 0.0018(5)
O1' 0.036(3) 0.039(3) 0.039(3) 0.002(2) 0.006(2) 0.004(2)
Cl1' 0.0351(9) 0.0517(10) 0.0571(11) 0.0152(8) 0.0072(7) 0.0020(8)
Cl2' 0.0344(8) 0.0503(10) 0.0491(10) -0.0057(8) 0.0103(7) 0.0029(7)
Cl3' 0.0559(11) 0.0592(12) 0.0472(10) 0.0154(9) 0.0071(8) 0.0059(9)
Cl4' 0.0546(11) 0.0626(12) 0.0433(10) -0.0058(8) 0.0124(8) -0.0025(9)
N1' 0.028(3) 0.041(3) 0.052(4) -0.001(3) 0.009(2) -0.002(3)
C2' 0.044(4) 0.052(5) 0.051(4) 0.012(4) 0.006(3) 0.007(4)
C3' 0.046(4) 0.066(6) 0.050(4) 0.004(4) -0.001(3) 0.017(4)
C4' 0.054(5) 0.063(5) 0.044(4) -0.002(4) 0.002(4) 0.010(4)
N5' 0.037(3) 0.051(4) 0.053(4) 0.004(3) 0.002(3) 0.002(3)
C6' 0.044(4) 0.046(4) 0.073(6) -0.006(4) 0.000(4) -0.006(4)
C7' 0.051(5) 0.045(5) 0.077(6) -0.002(4) 0.008(4) -0.012(4)
C8' 0.044(4) 0.048(5) 0.067(5) 0.010(4) 0.011(4) -0.004(4)
N9' 0.043(3) 0.044(3) 0.050(4) 0.009(3) 0.009(3) 0.005(3)
C10' 0.042(4) 0.061(5) 0.050(4) 0.009(4) 0.012(3) 0.002(4)
C11' 0.040(4) 0.057(5) 0.059(5) -0.001(4) 0.020(4) 0.000(4)
C12' 0.037(4) 0.045(4) 0.061(5) 0.005(4) 0.014(3) 0.004(3)
C13' 0.035(4) 0.040(4) 0.063(5) 0.000(4) 0.007(3) -0.001(3)
C14' 0.037(4) 0.040(4) 0.057(5) 0.002(3) 0.010(3) 0.004(3)
C15' 0.061(5) 0.045(5) 0.068(6) 0.012(4) 0.025(4) 0.003(4)
C16' 0.058(5) 0.059(5) 0.074(6) 0.013(5) 0.035(5) 0.013(4)
C17' 0.049(4) 0.044(4) 0.049(4) 0.003(3) 0.010(3) 0.000(3)
C18' 0.052(5) 0.046(5) 0.076(6) 0.008(4) 0.027(4) 0.004(4)
C19' 0.047(4) 0.051(5) 0.062(5) 0.001(4) 0.026(4) -0.001(4)
C20' 0.055(5) 0.055(5) 0.065(5) 0.008(4) 0.019(4) -0.004(4)
C21' 0.083(7) 0.047(5) 0.080(7) -0.001(5) 0.035(6) 0.012(5)
N22' 0.033(3) 0.048(4) 0.056(4) 0.000(3) 0.011(3) 0.002(3)
C23' 0.052(5) 0.062(6) 0.080(6) 0.004(5) 0.018(5) -0.006(4)
C24' 0.041(4) 0.068(5) 0.049(4) 0.007(4) 0.010(3) -0.006(4)
C25' 0.048(4) 0.063(5) 0.036(4) 0.001(4) 0.014(3) 0.002(4)
N26' 0.039(3) 0.050(4) 0.040(3) -0.005(3) 0.013(3) -0.001(3)
C27' 0.041(4) 0.053(5) 0.060(5) -0.011(4) 0.013(4) 0.009(4)
C28' 0.040(4) 0.041(4) 0.074(6) -0.007(4) 0.015(4) 0.008(3)
C29' 0.047(4) 0.050(5) 0.057(5) 0.009(4) 0.007(4) 0.009(4)
N30' 0.037(3) 0.052(4) 0.045(3) 0.002(3) 0.005(3) 0.000(3)
C31' 0.041(4) 0.070(6) 0.042(4) 0.000(4) 0.004(3) -0.003(4)
C32' 0.044(4) 0.063(5) 0.055(5) 0.000(4) 0.004(4) -0.007(4)
C33' 0.047(4) 0.058(5) 0.060(5) -0.008(4) 0.009(4) -0.009(4)
C34' 0.046(5) 0.063(6) 0.079(6) -0.007(5) 0.021(4) 0.000(4)
C35' 0.052(5) 0.061(6) 0.090(7) -0.005(5) 0.025(5) -0.004(4)
C36' 0.121(11) 0.070(7) 0.070(7) 0.002(5) 0.002(7) -0.018(7)
C37' 0.134(12) 0.067(7) 0.083(8) -0.016(6) -0.007(8) -0.023(8)
C38' 0.084(7) 0.044(5) 0.091(8) -0.007(5) 0.021(6) -0.001(5)
C39' 0.079(7) 0.052(6) 0.096(8) 0.003(5) 0.006(6) 0.009(5)
C40' 0.048(5) 0.065(6) 0.096(8) -0.001(5) -0.002(5) 0.007(4)
C41' 0.105(10) 0.049(6) 0.114(10) 0.012(6) 0.003(8) -0.013(6)
C42' 0.233(25) 0.074(9) 0.174(19) 0.025(11) -0.113(19) -0.056(13)
C50 0.083(8) 0.100(9) 0.079(7) 0.011(7) -0.002(6) -0.022(7)
Cl51 0.068(2) 0.105(2) 0.094(2) 0.000(2) 0.0124(14) 0.000(2)
Cl52 0.194(5) 0.157(4) 0.102(3) 0.011(3) -0.010(3) -0.095(4)
C55 0.139(17) 0.150(18) 0.153(19) -0.001(15) 0.020(14) -0.031(15)
Cl56 0.170(5) 0.153(4) 0.112(3) 0.009(3) -0.027(3) -0.055(4)
Cl57 0.221(7) 0.324(11) 0.156(6) -0.006(6) 0.037(5) -0.148(8)
C60 0.107(13) 0.164(19) 0.158(19) -0.013(15) -0.022(12) 0.044(13)
Cl61 0.090(3) 0.177(5) 0.203(6) -0.076(5) 0.018(3) -0.030(3)
Cl62 0.139(5) 0.173(6) 0.377(14) 0.002(8) -0.005(7) -0.075(5)
C65 0.218(32) 0.206(32) 0.219(32) -0.007(19) 0.025(19) -0.002(19)
Cl66 0.192(17) 0.226(21) 0.296(29) -0.076(20) 0.010(17) -0.055(15)
Cl67 0.266(24) 0.263(24) 0.404(37) -0.045(24) 0.019(24) -0.140(21)
C70 0.083(16) 0.113(22) 0.179(28) -0.021(19) 0.021(15) 0.008(15)
Cl71 0.064(2) 0.244(8) 0.078(3) -0.035(4) 0.015(2) -0.027(4)
Cl72 0.178(8) 0.144(6) 0.135(6) -0.041(5) 0.046(6) -0.046(6)
C80 0.070(12) 0.086(14) 0.127(18) -0.019(13) -0.013(12) -0.011(11)
Cl81 0.311(17) 0.349(18) 0.333(18) -0.018(15) -0.014(15) 0.036(15)
Cl82 0.298(16) 0.325(17) 0.303(17) -0.031(14) -0.055(14) 0.017(14)

loop_
_atom_site_label
_atom_site_type_symbol
_atom_site_fract_x
_atom_site_fract_y
_atom_site_fract_z
_atom_site_U_iso_or_equiv
_atom_site_thermal_displace_type
_atom_site_occupancy
_atom_site_calc_flag
_atom_site_refinement_flags
_atom_site_disorder_group
Ni1 Ni 0.22115(6) 0.48359(4) 0.08801(3) 0.0369(3) Uani 1 d . .
Ni2 Ni 0.22266(6) 0.48044(4) 0.17098(3) 0.0367(3) Uani 1 d . .
O1 O 0.2301(3) 0.5348(2) 0.13047(14) 0.0411(11) Uani 1 d D .
H1A H 0.1895(27) 0.5515(29) 0.1305(25) 0.055(26) Uiso 1 d D .
H1B H 0.2687(50) 0.5524(48) 0.1363(44) 0.133(62) Uiso 1 d D .
Cl1 Cl 0.12486(9) 0.46096(6) 0.12753(4) 0.0382(4) Uani 1 d . .
Cl2 Cl 0.29520(9) 0.43875(7) 0.12990(5) 0.0439(4) Uani 1 d . .
Cl3 Cl 0.37041(11) 0.58057(9) 0.13355(6) 0.0620(6) Uani 1 d . .
Cl4 Cl 0.10973(11) 0.60050(8) 0.12961(6) 0.0551(5) Uani 1 d . .
N1 N 0.2119(3) 0.4274(2) 0.0517(2) 0.0385(13) Uani 1 d . .
C2 C 0.1796(4) 0.4449(3) 0.0179(2) 0.044(2) Uani 1 d . .
H2A H 0.1799(4) 0.4186(3) 0.0009(2) 0.053 Uiso 1 calc R .
H2B H 0.2109(4) 0.4700(3) 0.0092(2) 0.053 Uiso 1 calc R .
C3 C 0.1039(4) 0.4647(3) 0.0178(2) 0.042(2) Uani 1 d . .
H3A H 0.0942(4) 0.4811(3) -0.0048(2) 0.051 Uiso 1 calc R .
H3B H 0.0707(4) 0.4376(3) 0.0184(2) 0.051 Uiso 1 calc R .
C4 C 0.0859(4) 0.4984(3) 0.0466(2) 0.043(2) Uani 1 d . .
H4A H 0.0488(4) 0.5205(3) 0.0375(2) 0.051 Uiso 1 calc R .
H4B H 0.0655(4) 0.4800(3) 0.0657(2) 0.051 Uiso 1 calc R .
N5 N 0.1463(3) 0.5260(2) 0.0612(2) 0.0429(14) Uani 1 d . .
C6 C 0.1692(5) 0.5618(3) 0.0359(2) 0.054(2) Uani 1 d . .
H6A H 0.1326(5) 0.5869(3) 0.0335(2) 0.064 Uiso 1 calc R .
H6B H 0.1730(5) 0.5467(3) 0.0128(2) 0.064 Uiso 1 calc R .
C7 C 0.2403(5) 0.5842(3) 0.0470(2) 0.055(2) Uani 1 d . .
H7A H 0.2463(5) 0.6137(3) 0.0336(2) 0.066 Uiso 1 calc R .
H7B H 0.2403(5) 0.5925(3) 0.0720(2) 0.066 Uiso 1 calc R .
C8 C 0.3027(5) 0.5515(3) 0.0410(2) 0.054(2) Uani 1 d . .
H8A H 0.2961(5) 0.5370(3) 0.0175(2) 0.065 Uiso 1 calc R .
H8B H 0.3469(5) 0.5705(3) 0.0413(2) 0.065 Uiso 1 calc R .
N9 N 0.3110(4) 0.5136(3) 0.0672(2) 0.049(2) Uani 1 d . .
C10 C 0.3660(4) 0.4788(3) 0.0573(2) 0.051(2) Uani 1 d . .
H10A H 0.3844(4) 0.4622(3) 0.0786(2) 0.061 Uiso 1 calc R .
H10B H 0.4062(4) 0.4960(3) 0.0476(2) 0.061 Uiso 1 calc R .
C11 C 0.3388(5) 0.4424(4) 0.0310(2) 0.056(2) Uani 1 d . .
H11A H 0.3797(5) 0.4240(4) 0.0230(2) 0.068 Uiso 1 calc R .
H11B H 0.3172(5) 0.4592(4) 0.0104(2) 0.068 Uiso 1 calc R .
C12 C 0.2838(5) 0.4079(3) 0.0446(2) 0.049(2) Uani 1 d . .
H12A H 0.2773(5) 0.3819(3) 0.0274(2) 0.059 Uiso 1 calc R .
H12B H 0.3040(5) 0.3937(3) 0.0665(2) 0.059 Uiso 1 calc R .
C13 C 0.1688(4) 0.3895(3) 0.0671(2) 0.045(2) Uani 1 d . .
H13A H 0.1209(4) 0.4026(3) 0.0705(2) 0.053 Uiso 1 calc R .
H13B H 0.1904(4) 0.3824(3) 0.0906(2) 0.053 Uiso 1 calc R .
C14 C 0.1591(4) 0.3427(3) 0.0477(2) 0.044(2) Uani 1 d . .
C15 C 0.2081(5) 0.3067(3) 0.0514(2) 0.053(2) Uani 1 d . .
H15A H 0.2505(5) 0.3120(3) 0.0653(2) 0.064 Uiso 1 calc R .
C16 C 0.1979(5) 0.2633(3) 0.0356(2) 0.054(2) Uani 1 d . .
H16A H 0.2332(5) 0.2395(3) 0.0389(2) 0.065 Uiso 1 calc R .
C17 C 0.1371(5) 0.2539(3) 0.0151(2) 0.053(2) Uani 1 d . .
C18 C 0.0844(6) 0.2895(3) 0.0120(2) 0.060(2) Uani 1 d . .
H18A H 0.0409(6) 0.2838(3) -0.0008(2) 0.071 Uiso 1 calc R .
C19 C 0.0972(5) 0.3333(3) 0.0281(2) 0.051(2) Uani 1 d . .
H19A H 0.0622(5) 0.3575(3) 0.0253(2) 0.061 Uiso 1 calc R .
C20 C 0.1285(7) 0.2071(4) -0.0022(3) 0.070(3) Uani 1 d . .
H20A H 0.1629(7) 0.1835(4) 0.0037(3) 0.084 Uiso 1 calc R .
C21 C 0.0770(9) 0.1958(5) -0.0250(5) 0.113(5) Uani 1 d . .
H21A H 0.0415(9) 0.2184(5) -0.0316(5) 0.135 Uiso 1 calc R .
H21B H 0.0752(9) 0.1650(5) -0.0350(5) 0.135 Uiso 1 calc R .
N22 N 0.2170(3) 0.4221(2) 0.2054(2) 0.0407(14) Uani 1 d . .
C23 C 0.1869(4) 0.4379(3) 0.2390(2) 0.045(2) Uani 1 d . .
H23A H 0.2176(4) 0.4634(3) 0.2490(2) 0.054 Uiso 1 calc R .
H23B H 0.1899(4) 0.4110(3) 0.2556(2) 0.054 Uiso 1 calc R .
C24 C 0.1101(4) 0.4559(3) 0.2371(2) 0.047(2) Uani 1 d . .
H24A H 0.0783(4) 0.4281(3) 0.2344(2) 0.056 Uiso 1 calc R .
H24B H 0.1007(4) 0.4707(3) 0.2598(2) 0.056 Uiso 1 calc R .
C25 C 0.0887(4) 0.4911(3) 0.2085(2) 0.046(2) Uani 1 d . .
H25A H 0.0676(4) 0.4734(3) 0.1883(2) 0.055 Uiso 1 calc R .
H25B H 0.0514(4) 0.5121(3) 0.2172(2) 0.055 Uiso 1 calc R .
N26 N 0.1474(3) 0.5207(2) 0.1964(2) 0.0416(14) Uani 1 d . .
C27 C 0.1699(5) 0.5563(3) 0.2225(2) 0.051(2) Uani 1 d . .
H27A H 0.1721(5) 0.5412(3) 0.2458(2) 0.061 Uiso 1 calc R .
H27B H 0.1332(5) 0.5814(3) 0.2228(2) 0.061 Uiso 1 calc R .
C28 C 0.2413(5) 0.5792(3) 0.2167(2) 0.057(2) Uani 1 d . .
H28A H 0.2415(5) 0.5904(3) 0.1922(2) 0.068 Uiso 1 calc R .
H28B H 0.2468(5) 0.6073(3) 0.2320(2) 0.068 Uiso 1 calc R .
C29 C 0.3044(5) 0.5470(3) 0.2235(2) 0.055(2) Uani 1 d . .
H29A H 0.3481(5) 0.5665(3) 0.2257(2) 0.067 Uiso 1 calc R .
H29B H 0.2990(5) 0.5307(3) 0.2461(2) 0.067 Uiso 1 calc R .
N30 N 0.3132(3) 0.5106(2) 0.1958(2) 0.0446(14) Uani 1 d . .
C31 C 0.3689(4) 0.4761(4) 0.2061(2) 0.057(2) Uani 1 d . .
H31A H 0.4095(4) 0.4931(4) 0.2177(2) 0.068 Uiso 1 calc R .
H31B H 0.3861(4) 0.4609(4) 0.1849(2) 0.068 Uiso 1 calc R .
C32 C 0.3438(5) 0.4381(3) 0.2306(2) 0.055(2) Uani 1 d . .
H32A H 0.3226(5) 0.4536(3) 0.2508(2) 0.066 Uiso 1 calc R .
H32B H 0.3856(5) 0.4198(3) 0.2395(2) 0.066 Uiso 1 calc R .
C33 C 0.2891(5) 0.4038(3) 0.2138(2) 0.051(2) Uani 1 d . .
H33A H 0.3084(5) 0.3917(3) 0.1919(2) 0.062 Uiso 1 calc R .
H33B H 0.2848(5) 0.3765(3) 0.2297(2) 0.062 Uiso 1 calc R .
C34 C 0.1739(4) 0.3833(3) 0.1885(2) 0.045(2) Uani 1 d . .
H34A H 0.1922(4) 0.3776(3) 0.1651(2) 0.054 Uiso 1 calc R .
H34B H 0.1244(4) 0.3947(3) 0.1850(2) 0.054 Uiso 1 calc R .
C35 C 0.1723(4) 0.3369(3) 0.2072(2) 0.046(2) Uani 1 d . .
C36 C 0.2221(5) 0.3016(3) 0.2004(2) 0.052(2) Uani 1 d . .
H36A H 0.2568(5) 0.3073(3) 0.1838(2) 0.062 Uiso 1 calc R .
C37 C 0.2217(5) 0.2586(3) 0.2175(2) 0.055(2) Uani 1 d . .
H37A H 0.2576(5) 0.2360(3) 0.2132(2) 0.067 Uiso 1 calc R .
C38 C 0.1696(5) 0.2477(3) 0.2408(2) 0.050(2) Uani 1 d . .
C39 C 0.1182(5) 0.2814(3) 0.2467(2) 0.057(2) Uani 1 d . .
H39A H 0.0816(5) 0.2743(3) 0.2620(2) 0.068 Uiso 1 calc R .
C40 C 0.1189(5) 0.3263(3) 0.2303(2) 0.054(2) Uani 1 d . .
H40A H 0.0835(5) 0.3491(3) 0.2349(2) 0.065 Uiso 1 calc R .
C41 C 0.1713(5) 0.2015(3) 0.2584(3) 0.058(2) Uani 1 d . .
H41A H 0.1951(5) 0.1766(3) 0.2471(3) 0.069 Uiso 1 calc R .
C42 C 0.1438(7) 0.1909(4) 0.2879(4) 0.090(4) Uani 1 d . .
H42A H 0.1195(7) 0.2144(4) 0.3004(4) 0.108 Uiso 1 calc R .
H42B H 0.1481(7) 0.1597(4) 0.2970(4) 0.108 Uiso 1 calc R .
Ni1' Ni 0.15408(6) 0.11148(4) 0.12830(3) 0.0375(3) Uani 1 d . .
Ni2' Ni 0.32319(6) 0.11558(4) 0.13084(3) 0.0366(3) Uani 1 d . .
O1' O 0.2418(3) 0.0595(2) 0.12545(13) 0.0380(11) Uani 1 d D .
H1'A H 0.2538(44) 0.0382(22) 0.1093(16) 0.042(22) Uiso 1 d D .
H1'B H 0.2495(67) 0.0369(32) 0.1417(24) 0.085(38) Uiso 1 d D .
Cl1' Cl 0.23476(9) 0.15411(7) 0.09168(5) 0.0478(4) Uani 1 d . .
Cl2' Cl 0.23978(9) 0.13657(7) 0.17570(5) 0.0444(4) Uani 1 d . .
Cl3' Cl 0.24761(11) -0.00337(8) 0.18686(5) 0.0539(5) Uani 1 d . .
Cl4' Cl 0.24077(11) 0.00741(8) 0.05760(5) 0.0532(5) Uani 1 d . .
N1' N 0.0795(3) 0.1671(2) 0.1300(2) 0.0399(13) Uani 1 d . .
C2' C 0.0585(4) 0.1830(3) 0.0939(2) 0.049(2) Uani 1 d . .
H2'A H 0.1009(4) 0.1967(3) 0.0835(2) 0.059 Uiso 1 calc R .
H2'B H 0.0232(4) 0.2088(3) 0.0956(2) 0.059 Uiso 1 calc R .
C3' C 0.0269(5) 0.1454(3) 0.0686(2) 0.054(2) Uani 1 d . .
H3'A H -0.0118(5) 0.1286(3) 0.0800(2) 0.065 Uiso 1 calc R .
H3'B H 0.0056(5) 0.1615(3) 0.0477(2) 0.065 Uiso 1 calc R .
C4' C 0.0806(5) 0.1092(3) 0.0569(2) 0.054(2) Uani 1 d . .
H4'A H 0.0587(5) 0.0902(3) 0.0376(2) 0.064 Uiso 1 calc R .
H4'B H 0.1221(5) 0.1259(3) 0.0479(2) 0.064 Uiso 1 calc R .
N5' N 0.1056(3) 0.0768(3) 0.0856(2) 0.0470(15) Uani 1 d . .
C6' C 0.0512(5) 0.0396(3) 0.0916(3) 0.054(2) Uani 1 d . .
H6'A H 0.0463(5) 0.0192(3) 0.0706(3) 0.065 Uiso 1 calc R .
H6'B H 0.0047(5) 0.0550(3) 0.0947(3) 0.065 Uiso 1 calc R .
C7' C 0.0697(5) 0.0091(3) 0.1231(3) 0.057(2) Uani 1 d . .
H7'A H 0.0419(5) -0.0206(3) 0.1213(3) 0.069 Uiso 1 calc R .
H7'B H 0.1207(5) 0.0007(3) 0.1232(3) 0.069 Uiso 1 calc R .
C8' C 0.0549(5) 0.0331(3) 0.1570(2) 0.053(2) Uani 1 d . .
H8'A H 0.0068(5) 0.0473(3) 0.1550(2) 0.063 Uiso 1 calc R .
H8'B H 0.0550(5) 0.0091(3) 0.1758(2) 0.063 Uiso 1 calc R .
N9' N 0.1078(4) 0.0708(2) 0.1669(2) 0.0454(15) Uani 1 d . .
C10' C 0.0829(4) 0.1006(3) 0.1953(2) 0.051(2) Uani 1 d . .
H10C H 0.1232(4) 0.1198(3) 0.2048(2) 0.061 Uiso 1 calc R .
H10D H 0.0675(4) 0.0798(3) 0.2143(2) 0.061 Uiso 1 calc R .
C11' C 0.0212(4) 0.1338(3) 0.1844(2) 0.051(2) Uani 1 d . .
H11C H -0.0236(4) 0.1181(3) 0.1904(2) 0.062 Uiso 1 calc R .
H11D H 0.0260(4) 0.1627(3) 0.1988(2) 0.062 Uiso 1 calc R .
C12' C 0.0135(4) 0.1489(3) 0.1465(2) 0.047(2) Uani 1 d . .
H12C H -0.0047(4) 0.1216(3) 0.1327(2) 0.057 Uiso 1 calc R .
H12D H -0.0232(4) 0.1740(3) 0.1446(2) 0.057 Uiso 1 calc R .
C13' C 0.1107(4) 0.2081(3) 0.1497(2) 0.046(2) Uani 1 d . .
H13C H 0.1577(4) 0.2151(3) 0.1405(2) 0.055 Uiso 1 calc R .
H13D H 0.1189(4) 0.1985(3) 0.1744(2) 0.055 Uiso 1 calc R .
C14' C 0.0668(4) 0.2543(3) 0.1489(2) 0.044(2) Uani 1 d . .
C15' C 0.0122(5) 0.2617(3) 0.1714(3) 0.057(2) Uani 1 d . .
H15B H 0.0001(5) 0.2374(3) 0.1872(3) 0.069 Uiso 1 calc R .
C16' C -0.0248(5) 0.3039(4) 0.1711(3) 0.063(3) Uani 1 d . .
H16B H -0.0642(5) 0.3073(4) 0.1854(3) 0.075 Uiso 1 calc R .
C17' C -0.0058(5) 0.3407(3) 0.1505(2) 0.047(2) Uani 1 d . .
C18' C 0.0491(5) 0.3331(3) 0.1276(3) 0.057(2) Uani 1 d . .
H18B H 0.0618(5) 0.3577(3) 0.1122(3) 0.069 Uiso 1 calc R .
C19' C 0.0842(5) 0.2915(3) 0.1271(2) 0.053(2) Uani 1 d . .
H19B H 0.1215(5) 0.2874(3) 0.1115(2) 0.063 Uiso 1 calc R .
C20' C -0.0397(5) 0.3871(3) 0.1516(3) 0.058(2) Uani 1 d . .
H20B H -0.0233(5) 0.4103(3) 0.1359(3) 0.069 Uiso 1 calc R .
C21' C -0.0915(6) 0.4002(3) 0.1723(3) 0.069(3) Uani 1 d . .
H21C H -0.1098(6) 0.3784(3) 0.1883(3) 0.083 Uiso 1 calc R .
H21D H -0.1100(6) 0.4315(3) 0.1709(3) 0.083 Uiso 1 calc R .
N22' N 0.3921(3) 0.1747(2) 0.1374(2) 0.0453(15) Uani 1 d . .
C23' C 0.4087(5) 0.1945(4) 0.1026(3) 0.064(2) Uani 1 d . .
H23C H 0.4411(5) 0.2218(4) 0.1064(3) 0.077 Uiso 1 calc R .
H23D H 0.3640(5) 0.2067(4) 0.0913(3) 0.077 Uiso 1 calc R .
C24' C 0.4421(4) 0.1608(3) 0.0775(2) 0.053(2) Uani 1 d . .
H24C H 0.4827(4) 0.1448(3) 0.0899(2) 0.063 Uiso 1 calc R .
H24D H 0.4612(4) 0.1794(3) 0.0582(2) 0.063 Uiso 1 calc R .
C25' C 0.3919(4) 0.1231(3) 0.0619(2) 0.049(2) Uani 1 d . .
H25C H 0.3485(4) 0.1388(3) 0.0520(2) 0.058 Uiso 1 calc R .
H25D H 0.4153(4) 0.1073(3) 0.0425(2) 0.058 Uiso 1 calc R .
N26' N 0.3706(3) 0.0865(2) 0.0874(2) 0.0429(14) Uani 1 d . .
C27' C 0.4289(4) 0.0505(3) 0.0930(2) 0.051(2) Uani 1 d . .
H27C H 0.4319(4) 0.0311(3) 0.0716(2) 0.061 Uiso 1 calc R .
H27D H 0.4748(4) 0.0671(3) 0.0969(2) 0.061 Uiso 1 calc R .
C28' C 0.4173(4) 0.0187(3) 0.1231(2) 0.051(2) Uani 1 d . .
H28C H 0.4477(4) -0.0096(3) 0.1210(2) 0.061 Uiso 1 calc R .
H28D H 0.3672(4) 0.0080(3) 0.1218(2) 0.061 Uiso 1 calc R .
C29' C 0.4330(5) 0.0407(3) 0.1586(2) 0.052(2) Uani 1 d . .
H29C H 0.4368(5) 0.0153(3) 0.1763(2) 0.062 Uiso 1 calc R .
H29D H 0.4796(5) 0.0570(3) 0.1585(2) 0.062 Uiso 1 calc R .
N30' N 0.3785(3) 0.0748(2) 0.1686(2) 0.0450(14) Uani 1 d . .
C31' C 0.4025(4) 0.1024(3) 0.1993(2) 0.051(2) Uani 1 d . .
H31C H 0.4222(4) 0.0806(3) 0.2174(2) 0.061 Uiso 1 calc R .
H31D H 0.3609(4) 0.1185(3) 0.2089(2) 0.061 Uiso 1 calc R .
C32' C 0.4583(5) 0.1393(3) 0.1917(2) 0.054(2) Uani 1 d . .
H32C H 0.5056(5) 0.1253(3) 0.1976(2) 0.065 Uiso 1 calc R .
H32D H 0.4523(5) 0.1661(3) 0.2079(2) 0.065 Uiso 1 calc R .
C33' C 0.4598(5) 0.1595(3) 0.1549(2) 0.055(2) Uani 1 d . .
H33C H 0.4923(5) 0.1870(3) 0.1557(2) 0.066 Uiso 1 calc R .
H33D H 0.4811(5) 0.1353(3) 0.1400(2) 0.066 Uiso 1 calc R .
C34' C 0.3574(5) 0.2123(4) 0.1582(3) 0.062(2) Uani 1 d . .
H34C H 0.3521(5) 0.1999(4) 0.1821(3) 0.075 Uiso 1 calc R .
H34D H 0.3090(5) 0.2175(4) 0.1477(3) 0.075 Uiso 1 calc R .
C35' C 0.3938(5) 0.2603(4) 0.1615(3) 0.067(3) Uani 1 d . .
C36' C 0.4409(8) 0.2687(5) 0.1902(3) 0.087(4) Uani 1 d . .
H36B H 0.4499(8) 0.2445(5) 0.2070(3) 0.104 Uiso 1 calc R .
C37' C 0.4742(9) 0.3118(5) 0.1943(4) 0.095(4) Uani 1 d . .
H37B H 0.5043(9) 0.3178(5) 0.2144(4) 0.114 Uiso 1 calc R .
C38' C 0.4637(7) 0.3468(4) 0.1689(3) 0.072(3) Uani 1 d . .
C39' C 0.4194(7) 0.3388(4) 0.1419(4) 0.076(3) Uani 1 d . .
H39B H 0.4121(7) 0.3628(4) 0.1248(4) 0.091 Uiso 1 calc R .
C40' C 0.3830(5) 0.2960(4) 0.1376(3) 0.070(3) Uani 1 d . .
H40B H 0.3506(5) 0.2916(4) 0.1181(3) 0.084 Uiso 1 calc R .
C41' C 0.5048(8) 0.3923(4) 0.1722(4) 0.089(4) Uani 1 d . .
H41B H 0.4910(8) 0.4165(4) 0.1561(4) 0.107 Uiso 1 calc R .
C42' C 0.5536(13) 0.4022(6) 0.1929(6) 0.164(11) Uani 1 d U .
H42C H 0.5701(13) 0.3796(6) 0.2098(6) 0.197 Uiso 1 calc R .
H42D H 0.5753(13) 0.4325(6) 0.1923(6) 0.197 Uiso 1 calc R .
C50 C -0.1456(7) 0.4026(5) 0.0680(3) 0.087(4) Uani 1 d . .
H50A H -0.1361(7) 0.3870(5) 0.0909(3) 0.105 Uiso 1 calc R .
H50B H -0.1757(7) 0.4306(5) 0.0719(3) 0.105 Uiso 1 calc R .
Cl51 Cl -0.0649(2) 0.42178(13) 0.05253(9) 0.0888(8) Uani 1 d . .
Cl52 Cl -0.1924(4) 0.3642(2) 0.04121(13) 0.152(2) Uani 1 d . .
C55 C -0.2893(12) 0.3676(9) 0.1630(6) 0.147(8) Uani 1 d . .
C55A H -0.3420(12) 0.3671(9) 0.1615(6) 0.176 Uiso 1 calc R .
H55B H -0.2737(12) 0.4006(9) 0.1675(6) 0.176 Uiso 1 calc R .
Cl56 Cl -0.2580(3) 0.3313(2) 0.19743(14) 0.146(2) Uani 1 d . .
Cl57 Cl -0.2575(5) 0.3483(4) 0.1244(2) 0.233(4) Uani 1 d U .
C60 C -0.3410(11) 0.2032(8) 0.1819(6) 0.144(8) Uani 1 d . .
H60A H -0.3464(11) 0.1721(8) 0.1702(6) 0.173 Uiso 1 calc R .
H60B H -0.2895(11) 0.2105(8) 0.1840(6) 0.173 Uiso 1 calc R .
Cl61 Cl -0.3720(3) 0.1986(2) 0.2230(2) 0.156(2) Uani 1 d . .
Cl62 Cl -0.3858(4) 0.2489(3) 0.1534(3) 0.230(5) Uani 1 d . .
C65 C 0.7697(43) 0.1969(26) 0.1031(20) 0.214(27) Uani 0.50 d PU .
Cl66 Cl 0.8760(11) 0.2859(8) -0.0424(8) 0.238(11) Uani 0.50 d P .
Cl67 Cl 0.9196(15) 0.2324(10) -0.0880(9) 0.311(14) Uani 0.50 d PU .
C70 C 0.6040(14) 0.4127(11) 0.0497(9) 0.125(10) Uani 0.75 d P 1
Cl71 Cl 0.5469(3) 0.4388(3) 0.01961(14) 0.128(3) Uani 0.70 d P 1
Cl72 Cl 0.5569(5) 0.3853(3) 0.0842(2) 0.151(3) Uani 0.65 d P 1
Cl73 Cl 0.6684(26) 0.3659(17) 0.0383(12) 0.157(13) Uiso 0.15 d P 1
C75 C 0.8811(35) 0.1032(21) -0.0495(16) 0.068(14) Uiso 0.25 d P 2
H75A H 0.8772(35) 0.1195(21) -0.0723(16) 0.081 Uiso 0.25 calc PR 2
H75B H 0.8416(35) 0.0803(21) -0.0479(16) 0.081 Uiso 0.25 calc PR 2
Cl76 Cl 0.8826(16) 0.1415(11) -0.0167(8) 0.166(9) Uiso 0.25 d P 2
Cl77 Cl 0.9599(17) 0.0774(11) -0.0427(8) 0.162(9) Uiso 0.25 d P 2
C80 C 0.8388(16) 0.1989(12) 0.0468(11) 0.095(8) Uani 0.50 d PU .
Cl81 Cl 0.8505(19) 0.2146(13) 0.0600(11) 0.332(13) Uani 0.50 d PU .
Cl82 Cl 0.8392(16) 0.2386(12) 0.1167(8) 0.311(11) Uani 0.50 d PU .
C85 C 0.8543(52) 0.1931(35) 0.0213(30) 0.136(27) Uiso 0.25 d P .
Cl86 Cl 0.8652(32) 0.2088(21) -0.0061(17) 0.290(25) Uiso 0.25 d P .
Cl87 Cl 0.8371(18) 0.1956(12) 0.0963(9) 0.173(10) Uiso 0.25 d P .
C90 C 0.8368(62) 0.2330(42) -0.0489(31) 0.168(37) Uiso 0.25 d P .
Cl91 Cl 0.8595(32) 0.2853(22) -0.0769(17) 0.275(24) Uiso 0.25 d P .
Cl92 Cl 0.8881(14) 0.3059(9) -0.0291(7) 0.131(7) Uiso 0.25 d P .

loop_
_atom_type_symbol
_atom_type_description
_atom_type_scat_dispersion_real
_atom_type_scat_dispersion_imag
_atom_type_scat_source
C C 0.0181 0.0091 'International Tables Vol C Tables 4.2.6.8 and 6.1.1.4'
H H 0.0000 0.0000 'International Tables Vol C Tables 4.2.6.8 and 6.1.1.4'
N N 0.0311 0.0180 'International Tables Vol C Tables 4.2.6.8 and 6.1.1.4'
O O 0.0492 0.0322 'International Tables Vol C Tables 4.2.6.8 and 6.1.1.4'
Cl Cl 0.3639 0.7018 'International Tables Vol C Tables 4.2.6.8 and 6.1.1.4'
Ni Ni -3.0029 0.5091 'International Tables Vol C Tables 4.2.6.8 and 6.1.1.4'

loop_
_geom_angle_atom_site_label_1
_geom_angle_atom_site_label_2
_geom_angle_atom_site_label_3
_geom_angle
_geom_angle_site_symmetry_1
_geom_angle_site_symmetry_3
_geom_angle_publ_flag
N5 Ni1 N9 96.9(3) . . ?
N5 Ni1 N1 94.3(3) . . ?
N9 Ni1 N1 95.5(3) . . ?
N5 Ni1 O1 90.7(2) . . ?
N9 Ni1 O1 88.9(2) . . ?
N1 Ni1 O1 172.8(2) . . ?
N5 Ni1 Cl2 168.0(2) . . ?
N9 Ni1 Cl2 90.8(2) . . ?
N1 Ni1 Cl2 94.0(2) . . ?
O1 Ni1 Cl2 80.3(2) . . ?
N5 Ni1 Cl1 87.3(2) . . ?
N9 Ni1 Cl1 163.9(2) . . ?
N1 Ni1 Cl1 99.7(2) . . ?
O1 Ni1 Cl1 75.49(14) . . ?
Cl2 Ni1 Cl1 82.84(7) . . ?
N30 Ni2 N26 97.0(3) . . ?
N30 Ni2 N22 95.7(3) . . ?
N26 Ni2 N22 94.5(2) . . ?
N30 Ni2 O1 87.6(2) . . ?
N26 Ni2 O1 90.9(2) . . ?
N22 Ni2 O1 173.3(2) . . ?
N30 Ni2 Cl2 91.2(2) . . ?
N26 Ni2 Cl2 167.4(2) . . ?
N22 Ni2 Cl2 94.2(2) . . ?
O1 Ni2 Cl2 79.87(14) . . ?
N30 Ni2 Cl1 162.9(2) . . ?
N26 Ni2 Cl1 86.4(2) . . ?
N22 Ni2 Cl1 100.8(2) . . ?
O1 Ni2 Cl1 75.58(15) . . ?
Cl2 Ni2 Cl1 83.08(7) . . ?
Ni1 O1 Ni2 93.4(2) . . ?
Ni1 O1 Cl4 112.4(2) . . ?
Ni2 O1 Cl4 112.1(2) . . ?
Ni1 O1 Cl3 111.1(2) . . ?
Ni2 O1 Cl3 111.6(2) . . ?
Cl4 O1 Cl3 114.5(2) . . ?
Ni2 Cl1 Ni1 79.31(6) . . ?
Ni1 Cl2 Ni2 81.59(7) . . ?
C13 N1 C2 112.3(6) . . ?
C13 N1 C12 108.8(6) . . ?
C2 N1 C12 107.5(6) . . ?
C13 N1 Ni1 107.9(4) . . ?
C2 N1 Ni1 109.8(5) . . ?
C12 N1 Ni1 110.4(5) . . ?
N1 C2 C3 117.8(6) . . ?
C4 C3 C2 117.9(6) . . ?
N5 C4 C3 114.8(6) . . ?
C4 N5 C6 111.0(6) . . ?
C4 N5 Ni1 112.0(5) . . ?
C6 N5 Ni1 120.3(5) . . ?
N5 C6 C7 112.5(7) . . ?
C8 C7 C6 112.4(8) . . ?
N9 C8 C7 113.3(7) . . ?
C8 N9 C10 111.0(6) . . ?
C8 N9 Ni1 119.7(5) . . ?
C10 N9 Ni1 114.5(5) . . ?
N9 C10 C11 113.7(7) . . ?
C10 C11 C12 114.7(7) . . ?
N1 C12 C11 117.2(7) . . ?
N1 C13 C14 119.1(6) . . ?
C15 C14 C19 117.2(8) . . ?
C15 C14 C13 121.9(8) . . ?
C19 C14 C13 120.7(7) . . ?
C14 C15 C16 122.4(9) . . ?
C15 C16 C17 121.0(9) . . ?
C16 C17 C18 117.9(8) . . ?
C16 C17 C20 119.7(9) . . ?
C18 C17 C20 122.3(10) . . ?
C19 C18 C17 119.3(9) . . ?
C14 C19 C18 122.1(9) . . ?
C21 C20 C17 125.1(12) . . ?
C33 N22 C34 108.1(6) . . ?
C33 N22 C23 107.4(6) . . ?
C34 N22 C23 111.8(6) . . ?
C33 N22 Ni2 109.7(5) . . ?
C34 N22 Ni2 110.1(5) . . ?
C23 N22 Ni2 109.7(5) . . ?
N22 C23 C24 117.0(7) . . ?
C25 C24 C23 117.9(6) . . ?
N26 C25 C24 114.9(7) . . ?
C27 N26 C25 111.6(6) . . ?
C27 N26 Ni2 120.8(5) . . ?
C25 N26 Ni2 111.7(5) . . ?
N26 C27 C28 114.7(7) . . ?
C29 C28 C27 114.3(8) . . ?
N30 C29 C28 113.8(7) . . ?
C31 N30 C29 111.4(7) . . ?
C31 N30 Ni2 114.0(5) . . ?
C29 N30 Ni2 119.2(5) . . ?
N30 C31 C32 113.4(7) . . ?
C31 C32 C33 114.3(8) . . ?
N22 C33 C32 117.5(7) . . ?
N22 C34 C35 117.3(7) . . ?
C36 C35 C40 118.0(8) . . ?
C36 C35 C34 120.5(7) . . ?
C40 C35 C34 121.5(7) . . ?
C37 C36 C35 121.4(8) . . ?
C36 C37 C38 121.2(8) . . ?
C39 C38 C37 118.1(8) . . ?
C39 C38 C41 122.6(8) . . ?
C37 C38 C41 119.4(8) . . ?
C38 C39 C40 121.6(8) . . ?
C35 C40 C39 119.6(8) . . ?
C42 C41 C38 127.0(9) . . ?
N5' Ni1' N9' 96.7(3) . . ?
N5' Ni1' N1' 96.2(3) . . ?
N9' Ni1' N1' 95.0(2) . . ?
N5' Ni1' O1' 87.1(2) . . ?
N9' Ni1' O1' 90.4(2) . . ?
N1' Ni1' O1' 173.4(2) . . ?
N5' Ni1' Cl1' 92.4(2) . . ?
N9' Ni1' Cl1' 165.9(2) . . ?
N1' Ni1' Cl1' 94.8(2) . . ?
O1' Ni1' Cl1' 79.24(14) . . ?
N5' Ni1' Cl2' 163.4(2) . . ?
N9' Ni1' Cl2' 85.2(2) . . ?
N1' Ni1' Cl2' 100.1(2) . . ?
O1' Ni1' Cl2' 76.44(14) . . ?
Cl1' Ni1' Cl2' 83.05(7) . . ?
N30' Ni2' N26' 96.8(3) . . ?
N30' Ni2' N22' 94.1(3) . . ?
N26' Ni2' N22' 97.0(3) . . ?
N30' Ni2' O1' 89.4(2) . . ?
N26' Ni2' O1' 87.9(2) . . ?
N22' Ni2' O1' 173.6(2) . . ?
N30' Ni2' Cl1' 166.9(2) . . ?
N26' Ni2' Cl1' 89.4(2) . . ?
N22' Ni2' Cl1' 96.7(2) . . ?
O1' Ni2' Cl1' 79.25(14) . . ?
N30' Ni2' Cl2' 87.8(2) . . ?
N26' Ni2' Cl2' 164.2(2) . . ?
N22' Ni2' Cl2' 97.7(2) . . ?
O1' Ni2' Cl2' 77.00(14) . . ?
Cl1' Ni2' Cl2' 83.29(7) . . ?
Ni2' O1' Ni1' 92.0(2) . . ?
Ni2' O1' Cl3' 111.0(2) . . ?
Ni1' O1' Cl3' 111.1(2) . . ?
Ni2' O1' Cl4' 114.3(2) . . ?
Ni1' O1' Cl4' 113.3(2) . . ?
Cl3' O1' Cl4' 113.4(2) . . ?
Ni1' Cl1' Ni2' 81.40(7) . . ?
Ni2' Cl2' Ni1' 80.36(7) . . ?
C13' N1' C2' 108.4(6) . . ?
C13' N1' C12' 111.4(6) . . ?
C2' N1' C12' 107.7(6) . . ?
C13' N1' Ni1' 110.4(4) . . ?
C2' N1' Ni1' 110.1(5) . . ?
C12' N1' Ni1' 108.8(5) . . ?
N1' C2' C3' 117.0(7) . . ?
C4' C3' C2' 114.1(7) . . ?
N5' C4' C3' 112.8(7) . . ?
C4' N5' C6' 110.6(7) . . ?
C4' N5' Ni1' 113.7(5) . . ?
C6' N5' Ni1' 119.3(6) . . ?
N5' C6' C7' 113.1(7) . . ?
C8' C7' C6' 112.8(8) . . ?
N9' C8' C7' 113.2(7) . . ?
C10' N9' C8' 111.3(6) . . ?
C10' N9' Ni1' 111.6(5) . . ?
C8' N9' Ni1' 120.3(5) . . ?
N9' C10' C11' 114.2(7) . . ?
C12' C11' C10' 118.2(6) . . ?
N1' C12' C11' 117.0(7) . . ?
N1' C13' C14' 116.8(7) . . ?
C15' C14' C19' 117.5(7) . . ?
C15' C14' C13' 121.7(7) . . ?
C19' C14' C13' 120.6(7) . . ?
C16' C15' C14' 120.8(8) . . ?
C17' C16' C15' 121.2(8) . . ?
C16' C17' C18' 117.9(8) . . ?
C16' C17' C20' 122.9(8) . . ?
C18' C17' C20' 119.2(8) . . ?
C19' C18' C17' 121.0(8) . . ?
C18' C19' C14' 121.4(7) . . ?
C21' C20' C17' 126.7(8) . . ?
C33' N22' C23' 107.7(6) . . ?
C33' N22' C34' 110.7(7) . . ?
C23' N22' C34' 109.0(7) . . ?
C33' N22' Ni2' 109.4(5) . . ?
C23' N22' Ni2' 109.9(6) . . ?
C34' N22' Ni2' 110.1(5) . . ?
N22' C23' C24' 116.3(8) . . ?
C23' C24' C25' 114.9(7) . . ?
N26' C25' C24' 114.2(7) . . ?
C25' N26' C27' 110.2(6) . . ?
C25' N26' Ni2' 112.7(5) . . ?
C27' N26' Ni2' 119.2(5) . . ?
C28' C27' N26' 112.7(6) . . ?
C27' C28' C29' 114.9(7) . . ?
N30' C29' C28' 113.2(7) . . ?
C31' N30' C29' 111.4(7) . . ?
C31' N30' Ni2' 112.8(5) . . ?
C29' N30' Ni2' 120.8(5) . . ?
N30' C31' C32' 113.7(7) . . ?
C31' C32' C33' 118.5(7) . . ?
N22' C33' C32' 118.5(7) . . ?
N22' C34' C35' 118.1(7) . . ?
C40' C35' C36' 117.9(10) . . ?
C40' C35' C34' 123.2(11) . . ?
C36' C35' C34' 118.9(11) . . ?
C37' C36' C35' 120.5(12) . . ?
C36' C37' C38' 120.1(13) . . ?
C39' C38' C37' 119.3(11) . . ?
C39' C38' C41' 121.2(12) . . ?
C37' C38' C41' 119.5(12) . . ?
C38' C39' C40' 122.1(12) . . ?
C35' C40' C39' 120.1(11) . . ?
C42' C41' C38' 128.4(14) . . ?
Cl52 C50 Cl51 115.2(8) . . ?
Cl57 C55 Cl56 110.2(15) . . ?
Cl61 C60 Cl62 115.2(12) . . ?
Cl87 C65 Cl82 52.0(33) . . ?
Cl92 Cl66 Cl91 134.0(53) . . ?
Cl92 Cl66 C90 147.5(59) . . ?
Cl91 Cl66 C90 76.4(46) . . ?
Cl92 Cl66 Cl67 143.0(33) . . ?
Cl91 Cl66 Cl67 50.8(29) . . ?
C90 Cl66 Cl67 60.8(40) . . ?
Cl91 Cl67 C90 53.7(34) . . ?
Cl91 Cl67 Cl66 32.5(18) . . ?
C90 Cl67 Cl66 41.5(31) . . ?
Cl71 C70 Cl72 111.5(15) . . ?
Cl71 C70 Cl73 123.0(24) . . ?
Cl72 C70 Cl73 102.3(22) . . ?
Cl76 C75 Cl77 100.6(38) . . ?
C75 Cl76 Cl86 141.9(34) . . ?
C75 Cl76 C85 164.2(39) . . ?
Cl86 Cl76 C85 32.6(28) . . ?
Cl81 C80 C85 132.9(85) . . ?
Cl81 C80 Cl87 48.0(53) . . ?
C85 C80 Cl87 160.6(64) . . ?
Cl81 C80 Cl86 121.6(61) . . ?
C85 C80 Cl86 16.8(62) . . ?
Cl87 C80 Cl86 166.6(24) . . ?
C80 Cl81 Cl87 112.0(66) . . ?
C80 Cl81 C85 28.5(56) . . ?
Cl87 Cl81 C85 136.5(49) . . ?
C80 Cl81 Cl82 146.1(65) . . ?
Cl87 Cl81 Cl82 38.1(17) . . ?
C85 Cl81 Cl82 174.3(47) . . ?
Cl87 Cl82 C65 45.5(26) . . ?
Cl87 Cl82 Cl81 40.6(18) . . ?
C65 Cl82 Cl81 68.6(27) . . ?
C80 C85 Cl86 148.2(100) . . ?
C80 C85 Cl81 18.6(35) . . ?
Cl86 C85 Cl81 134.8(91) . . ?
C80 C85 Cl76 146.1(84) . . ?
Cl86 C85 Cl76 65.6(63) . . ?
Cl81 C85 Cl76 155.0(65) . . ?
C85 Cl86 C90 152.9(83) . . ?
C85 Cl86 Cl76 81.8(67) . . ?
C90 Cl86 Cl76 102.7(48) . . ?
C85 Cl86 C80 15.0(56) . . ?
C90 Cl86 C80 146.1(50) . . ?
Cl76 Cl86 C80 96.8(30) . . ?
C65 Cl87 Cl82 82.5(40) . . ?
C65 Cl87 Cl81 112.1(45) . . ?
Cl82 Cl87 Cl81 101.3(29) . . ?
C65 Cl87 C80 105.1(42) . . ?
Cl82 Cl87 C80 119.8(27) . . ?
Cl81 Cl87 C80 19.9(18) . . ?
Cl66 C90 Cl86 95.4(62) . . ?
Cl66 C90 Cl91 43.7(35) . . ?
Cl86 C90 Cl91 137.5(75) . . ?
Cl66 C90 Cl67 77.7(47) . . ?
Cl86 C90 Cl67 114.8(60) . . ?
Cl91 C90 Cl67 55.5(37) . . ?
Cl66 Cl91 C90 59.9(43) . . ?
Cl66 Cl91 Cl67 96.7(38) . . ?
C90 Cl91 Cl67 70.8(42) . . ?
Cl66 Cl91 Cl92 16.7(19) . . ?
C90 Cl91 Cl92 76.2(44) . . ?
Cl67 Cl91 Cl92 107.2(32) . . ?
Cl66 Cl92 Cl91 29.3(35) . . ?

loop_
_geom_bond_atom_site_label_1
_geom_bond_atom_site_label_2
_geom_bond_distance
_geom_bond_site_symmetry_2
_geom_bond_publ_flag
Ni1 N5 2.084(7) . ?
Ni1 N9 2.085(6) . ?
Ni1 N1 2.116(6) . ?
Ni1 O1 2.179(5) . ?
Ni1 Cl2 2.433(2) . ?
Ni1 Cl1 2.502(2) . ?
Ni2 N30 2.094(6) . ?
Ni2 N26 2.095(6) . ?
Ni2 N22 2.119(7) . ?
Ni2 O1 2.194(6) . ?
Ni2 Cl2 2.438(2) . ?
Ni2 Cl1 2.485(2) . ?
O1 Cl4 2.931(5) . ?
O1 Cl3 2.939(6) . ?
N1 C13 1.484(10) . ?
N1 C2 1.489(10) . ?
N1 C12 1.498(10) . ?
C2 C3 1.532(11) . ?
C3 C4 1.510(11) . ?
C4 N5 1.468(10) . ?
N5 C6 1.481(10) . ?
C6 C7 1.522(13) . ?
C7 C8 1.521(13) . ?
C8 N9 1.474(12) . ?
N9 C10 1.491(11) . ?
C10 C11 1.514(13) . ?
C11 C12 1.533(12) . ?
C13 C14 1.525(11) . ?
C14 C15 1.376(12) . ?
C14 C19 1.383(13) . ?
C15 C16 1.378(13) . ?
C16 C17 1.383(14) . ?
C17 C18 1.415(14) . ?
C17 C20 1.486(13) . ?
C18 C19 1.399(13) . ?
C20 C21 1.31(2) . ?
N22 C33 1.474(11) . ?
N22 C34 1.495(10) . ?
N22 C23 1.500(9) . ?
C23 C24 1.531(11) . ?
C24 C25 1.523(11) . ?
C25 N26 1.480(10) . ?
N26 C27 1.469(10) . ?
C27 C28 1.519(13) . ?
C28 C29 1.510(14) . ?
C29 N30 1.496(11) . ?
N30 C31 1.472(11) . ?
C31 C32 1.517(13) . ?
C32 C33 1.535(13) . ?
C34 C35 1.496(12) . ?
C35 C36 1.403(12) . ?
C35 C40 1.404(12) . ?
C36 C37 1.379(13) . ?
C37 C38 1.395(12) . ?
C38 C39 1.384(13) . ?
C38 C41 1.472(13) . ?
C39 C40 1.417(13) . ?
C41 C42 1.30(2) . ?
Ni1' N5' 2.082(7) . ?
Ni1' N9' 2.098(6) . ?
Ni1' N1' 2.111(6) . ?
Ni1' O1' 2.218(5) . ?
Ni1' Cl1' 2.437(2) . ?
Ni1' Cl2' 2.476(2) . ?
Ni2' N30' 2.089(7) . ?
Ni2' N26' 2.097(6) . ?
Ni2' N22' 2.125(7) . ?
Ni2' O1' 2.209(5) . ?
Ni2' Cl1' 2.444(2) . ?
Ni2' Cl2' 2.457(2) . ?
O1' Cl3' 2.949(5) . ?
O1' Cl4' 2.990(5) . ?
N1' C13' 1.490(10) . ?
N1' C2' 1.493(10) . ?
N1' C12' 1.512(9) . ?
C2' C3' 1.541(13) . ?
C3' C4' 1.521(12) . ?
C4' N5' 1.490(11) . ?
N5' C6' 1.492(11) . ?
C6' C7' 1.514(14) . ?
C7' C8' 1.503(13) . ?
C8' N9' 1.498(11) . ?
N9' C10' 1.471(11) . ?
C10' C11' 1.537(12) . ?
C11' C12' 1.514(12) . ?
C13' C14' 1.546(11) . ?
C14' C15' 1.389(12) . ?
C14' C19' 1.393(12) . ?
C15' C16' 1.382(13) . ?
C16' C17' 1.363(13) . ?
C17' C18' 1.407(12) . ?
C17' C20' 1.460(13) . ?
C18' C19' 1.351(13) . ?
C20' C21' 1.341(13) . ?
N22' C33' 1.476(12) . ?
N22' C23' 1.496(12) . ?
N22' C34' 1.498(11) . ?
C23' C24' 1.511(13) . ?
C24' C25' 1.527(13) . ?
C25' N26' 1.491(10) . ?
N26' C27' 1.504(11) . ?
C27' C28' 1.491(13) . ?
C28' C29' 1.512(13) . ?
C29' N30' 1.474(11) . ?
N30' C31' 1.467(11) . ?
C31' C32' 1.520(12) . ?
C32' C33' 1.523(13) . ?
C34' C35' 1.521(14) . ?
C35' C40' 1.37(2) . ?
C35' C36' 1.40(2) . ?
C36' C37' 1.38(2) . ?
C37' C38' 1.39(2) . ?
C38' C39' 1.32(2) . ?
C38' C41' 1.50(2) . ?
C39' C40' 1.40(2) . ?
C41' C42' 1.22(2) . ?
C50 Cl52 1.710(14) . ?
C50 Cl51 1.744(13) . ?
C55 Cl57 1.71(2) . ?
C55 Cl56 1.75(2) . ?
C60 Cl61 1.71(2) . ?
C60 Cl62 1.87(2) . ?
C65 Cl87 1.31(8) . ?
C65 Cl82 1.82(8) . ?
Cl66 Cl92 0.79(3) . ?
Cl66 Cl91 1.34(6) . ?
Cl66 C90 1.68(12) . ?
Cl66 Cl67 2.48(4) . ?
Cl67 Cl91 1.93(6) . ?
Cl67 C90 2.22(12) . ?
C70 Cl71 1.71(3) . ?
C70 Cl72 1.80(3) . ?
C70 Cl73 1.86(5) . ?
C75 Cl76 1.66(7) . ?
C75 Cl77 1.66(7) . ?
Cl76 Cl86 1.98(6) . ?
Cl76 C85 2.15(11) . ?
C80 Cl81 0.70(5) . ?
C80 C85 1.05(11) . ?
C80 Cl87 1.90(6) . ?
C80 Cl86 2.13(7) . ?
Cl81 Cl87 1.53(4) . ?
Cl81 C85 1.61(11) . ?
Cl81 Cl82 2.30(5) . ?
Cl82 Cl87 1.45(4) . ?
C85 Cl86 1.17(10) . ?
Cl86 C90 1.83(12) . ?
C90 Cl91 1.89(12) . ?
Cl91 Cl92 1.98(7) . ?
